data_7059743
loop_
_publ_author_name
'Petrasheuskaya, Tatsiana V.'
'Kiss, M\'arton A.'
'D\"om\"ot\"or, Orsolya'
'Holczbauer, Tam\'as'
'May, N\'ora V.'
'Spengler, Gabriella'
'Kincses, Annam\'aria'
'\<Cipak Ga\<sparovi\'c, Ana'
'Frank, \'Eva'
'Enyedy, \'Eva A.'

_publ_section_title
;
 Salicylaldehyde thiosemicarbazone copper complexes: impact of
 hybridization with estrone on cytotoxicity, solution stability and redox
 activity
;
_journal_issue 28
_journal_name_full 'New Journal of Chemistry'
_journal_page_first 12154
_journal_page_last 12168
_journal_paper_doi 10.1039/D0NJ01070G
_journal_volume 44
_journal_year 2020
_chemical_formula_moiety 'C12 H14 Cl Cu N3 O S'
_chemical_formula_sum 'C12 H14 Cl Cu N3 O S'
_chemical_formula_weight 347.31
_chemical_name_systematic
chloro-(2-((1-hydroxy-5,6,7,8-tetrahydronaphthalen-2-yl)methylene)hydrazine-1-carbothioamide)-copper(II)
_space_group_crystal_system orthorhombic
_space_group_IT_number 61
_space_group_name_Hall '-P 2ac 2ab'
_space_group_name_H-M_alt 'P b c a'
_atom_sites_solution_hydrogens geom
_atom_sites_solution_primary heavy
_atom_sites_solution_secondary direct
_audit_creation_method SHELXL-2018/3
_audit_update_record
;
2020-04-28 deposited with the CCDC.	2020-07-01 downloaded from the CCDC.
;
_cell_angle_alpha 90
_cell_angle_beta 90
_cell_angle_gamma 90
_cell_formula_units_Z 8
_cell_length_a 12.3620(7)
_cell_length_b 9.1718(5)
_cell_length_c 24.3156(13)
_cell_measurement_reflns_used 21937
_cell_measurement_temperature 168(2)
_cell_measurement_theta_max 68.64
_cell_measurement_theta_min 3.575
_cell_volume 2756.9(3)
_computing_cell_refinement 'Crystal Clear V.1.4.1 (Rigaku/MSC, 2007)'
_computing_data_collection 'Crystal Clear V.1.4.1 (Rigaku/MSC, 2007)'
_computing_data_reduction 'Crystal Clear V.1.4.1 (Rigaku/MSC, 2007)'
_computing_molecular_graphics 'Olex2 1.3 (Dolomanov et al., 2009)'
_computing_publication_material 'Olex2 1.3 (Dolomanov et al., 2009)'
_computing_structure_refinement 'SHELXL-2018/3 (Sheldrick, 2018)'
_computing_structure_solution 'SHELXT 2018/2 (Sheldrick, 2018)'
_diffrn_ambient_temperature 168(2)
_diffrn_detector_area_resol_mean 10.0000
_diffrn_measured_fraction_theta_full 0.996
_diffrn_measured_fraction_theta_max 0.996
_diffrn_measurement_device_type 'Rigaku RAXIS-RAPID II'
_diffrn_measurement_method dtprofit.ref
_diffrn_radiation_detector RX
_diffrn_radiation_type CuK\a
_diffrn_radiation_wavelength 1.54187
_diffrn_reflns_av_R_equivalents 0.2023
_diffrn_reflns_av_unetI/netI 0.0987
_diffrn_reflns_Laue_measured_fraction_full 0.996
_diffrn_reflns_Laue_measured_fraction_max 0.996
_diffrn_reflns_limit_h_max 13
_diffrn_reflns_limit_h_min -14
_diffrn_reflns_limit_k_max 11
_diffrn_reflns_limit_k_min -10
_diffrn_reflns_limit_l_max 29
_diffrn_reflns_limit_l_min -29
_diffrn_reflns_number 37412
_diffrn_reflns_point_group_measured_fraction_full 0.996
_diffrn_reflns_point_group_measured_fraction_max 0.996
_diffrn_reflns_theta_full 67.687
_diffrn_reflns_theta_max 68.244
_diffrn_reflns_theta_min 3.636
_diffrn_source 'Sealed Tube'
_exptl_absorpt_coefficient_mu 5.395
_exptl_absorpt_correction_T_max 0.966832
_exptl_absorpt_correction_T_min 0.881749
_exptl_absorpt_correction_type numerical
_exptl_absorpt_process_details
;
 T.Higashi, Numerical Absorption Correction, NUMABS, 2002
;
_exptl_crystal_colour blue
_exptl_crystal_density_diffrn 1.674
_exptl_crystal_density_method 'Not measured'
_exptl_crystal_description platelet
_exptl_crystal_F_000 1416
_exptl_crystal_size_max 0.300
_exptl_crystal_size_mid 0.150
_exptl_crystal_size_min 0.050
_refine_diff_density_max 0.982
_refine_diff_density_min -0.487
_refine_diff_density_rms 0.150
_refine_ls_extinction_method none
_refine_ls_goodness_of_fit_ref 1.260
_refine_ls_hydrogen_treatment constr
_refine_ls_matrix_type full
_refine_ls_number_parameters 172
_refine_ls_number_reflns 2513
_refine_ls_number_restraints 0
_refine_ls_restrained_S_all 1.260
_refine_ls_R_factor_all 0.1704
_refine_ls_R_factor_gt 0.1326
_refine_ls_shift/su_max 0.002
_refine_ls_shift/su_mean 0.000
_refine_ls_structure_factor_coef Fsqd
_refine_ls_weighting_details 'w=1/[\s^2^(Fo^2^)+(0.0775P)^2^+24.3840P] where P=(Fo^2^+2Fc^2^)/3'
_refine_ls_weighting_scheme calc
_refine_ls_wR_factor_gt 0.2597
_refine_ls_wR_factor_ref 0.2774
_reflns_Friedel_coverage 0.000
_reflns_number_gt 1876
_reflns_number_total 2513
_reflns_threshold_expression 'I > 2\s(I)'
_cod_data_source_file d0nj01070g2.cif
_cod_data_source_block '[Cu(thn-TSCH-1)(Cl)]'
_cod_depositor_comments
;Adding full bibliography for 7059742--7059743.cif.

 Adding full bibliography for 7059742--7059743.cif.
;
_cod_database_code 7059743
_shelx_shelxl_version_number 2018/3
_shelx_space_group_comment
;
The symmetry employed for this shelxl refinement is uniquely defined
by the following loop, which should always be used as a source of
symmetry information in preference to the above space-group names.
They are only intended as comments.
;
_shelx_estimated_absorpt_t_min 0.294
_shelx_estimated_absorpt_t_max 0.774
_olex2_refinement_description
;
1. Fixed Uiso
 At 1.2 times of:
  All C(H) groups, All C(H,H) groups, All N(H) groups, All N(H,H) groups
2.a Secondary CH2 refined with riding coordinates:
 C6(H6A,H6B), C7(H7A,H7B), C8(H8A,H8B), C9(H9A,H9B)
2.b Aromatic/amide H refined with riding coordinates:
 N2(H2), C3(H3), C4(H4), C11(H11)
2.c X=CH2 refined with riding coordinates:
 N3(H3A,H3B)
;

loop_
_space_group_symop_operation_xyz
'x, y, z'
'-x+1/2, -y, z+1/2'
'-x, y+1/2, -z+1/2'
'x+1/2, -y+1/2, -z'
'-x, -y, -z'
'x-1/2, y, -z-1/2'
'x, -y-1/2, z-1/2'
'-x-1/2, y-1/2, z'

loop_
_atom_site_label
_atom_site_type_symbol
_atom_site_fract_x
_atom_site_fract_y
_atom_site_fract_z
_atom_site_U_iso_or_equiv
_atom_site_adp_type
_atom_site_occupancy
_atom_site_site_symmetry_order
_atom_site_calc_flag
_atom_site_refinement_flags_posn
_atom_site_refinement_flags_adp
_atom_site_refinement_flags_occupancy
_atom_site_disorder_assembly
_atom_site_disorder_group
Cl1 Cl 0.3714(2) 0.4484(4) 0.64218(11) 0.0485(8) Uani 1 1 d . . . . .
Cu1 Cu 0.53174(14) 0.49148(19) 0.68452(6) 0.0420(6) Uani 1 1 d . . . . .
S1 S 0.4833(3) 0.3500(3) 0.75678(11) 0.0455(8) Uani 1 1 d . . . . .
N1 N 0.6705(8) 0.5104(10) 0.7203(4) 0.039(2) Uani 1 1 d . . . . .
N2 N 0.6820(8) 0.4475(10) 0.7717(4) 0.047(3) Uani 1 1 d . . . . .
H2 H 0.743148 0.455948 0.789967 0.057 Uiso 1 1 calc R U . . .
N3 N 0.6113(9) 0.3170(12) 0.8434(4) 0.057(3) Uani 1 1 d . . . . .
H3A H 0.672981 0.329051 0.860852 0.068 Uiso 1 1 calc R U . . .
H3B H 0.558433 0.267766 0.858984 0.068 Uiso 1 1 calc R U . . .
O1 O 0.5677(6) 0.6349(8) 0.6313(3) 0.0408(19) Uani 1 1 d . . . . .
C1 C 0.6670(10) 0.6825(12) 0.6193(5) 0.040(3) Uani 1 1 d . . . . .
C2 C 0.7581(10) 0.6520(13) 0.6519(4) 0.040(3) Uani 1 1 d . . . . .
C3 C 0.8589(10) 0.7101(13) 0.6342(4) 0.043(3) Uani 1 1 d . . . . .
H3 H 0.922120 0.689507 0.655071 0.051 Uiso 1 1 calc R U . . .
C4 C 0.8677(10) 0.7956(13) 0.5877(4) 0.042(3) Uani 1 1 d . . . . .
H4 H 0.935854 0.834731 0.577351 0.050 Uiso 1 1 calc R U . . .
C5 C 0.7782(9) 0.8238(11) 0.5566(4) 0.032(2) Uani 1 1 d . . . . .
C6 C 0.7924(10) 0.9139(13) 0.5050(4) 0.043(3) Uani 1 1 d . . . . .
H6A H 0.825745 0.852156 0.476195 0.051 Uiso 1 1 calc R U . . .
H6B H 0.843032 0.994886 0.512880 0.051 Uiso 1 1 calc R U . . .
C7 C 0.6877(11) 0.9771(14) 0.4827(5) 0.048(3) Uani 1 1 d . . . . .
H7A H 0.661471 1.055325 0.507432 0.058 Uiso 1 1 calc R U . . .
H7B H 0.700169 1.019714 0.445880 0.058 Uiso 1 1 calc R U . . .
C8 C 0.6039(10) 0.8567(14) 0.4790(4) 0.049(3) Uani 1 1 d . . . . .
H8A H 0.631917 0.776402 0.455864 0.059 Uiso 1 1 calc R U . . .
H8B H 0.537221 0.894885 0.461673 0.059 Uiso 1 1 calc R U . . .
C9 C 0.5778(9) 0.7991(13) 0.5364(5) 0.043(3) Uani 1 1 d . . . . .
H9A H 0.530540 0.869876 0.555549 0.051 Uiso 1 1 calc R U . . .
H9B H 0.537490 0.706247 0.532971 0.051 Uiso 1 1 calc R U . . .
C10 C 0.6767(9) 0.7741(11) 0.5700(4) 0.033(3) Uani 1 1 d . . . . .
C11 C 0.7540(10) 0.5736(13) 0.7014(4) 0.038(3) Uani 1 1 d . . . . .
H11 H 0.818639 0.567453 0.722449 0.046 Uiso 1 1 calc R U . . .
C12 C 0.5979(10) 0.3731(12) 0.7935(5) 0.042(3) Uani 1 1 d . . . . .

loop_
_atom_site_aniso_label
_atom_site_aniso_U_11
_atom_site_aniso_U_22
_atom_site_aniso_U_33
_atom_site_aniso_U_23
_atom_site_aniso_U_13
_atom_site_aniso_U_12
Cl1 0.0354(18) 0.073(2) 0.0371(14) 0.0003(14) 0.0014(13) -0.0091(15)
Cu1 0.0362(11) 0.0516(11) 0.0384(9) 0.0020(8) -0.0022(8) -0.0034(9)
S1 0.0398(18) 0.0589(19) 0.0378(15) 0.0067(14) -0.0018(13) -0.0054(16)
N1 0.043(6) 0.039(5) 0.035(5) 0.003(4) -0.001(4) -0.012(5)
N2 0.040(6) 0.052(6) 0.050(6) 0.019(5) -0.010(5) -0.011(5)
N3 0.048(7) 0.079(8) 0.044(6) 0.011(6) -0.008(5) -0.017(6)
O1 0.031(5) 0.053(5) 0.039(4) 0.001(4) -0.007(4) -0.009(4)
C1 0.035(7) 0.038(7) 0.047(6) -0.010(5) -0.002(6) 0.000(6)
C2 0.037(7) 0.043(7) 0.039(6) -0.005(5) 0.000(5) -0.009(6)
C3 0.037(7) 0.061(8) 0.031(6) -0.005(5) -0.010(5) -0.005(6)
C4 0.042(7) 0.049(7) 0.034(6) -0.003(5) 0.002(5) 0.001(6)
C5 0.029(7) 0.031(6) 0.036(6) 0.002(5) 0.005(5) 0.005(5)
C6 0.050(8) 0.045(7) 0.033(6) -0.007(5) 0.007(5) -0.008(6)
C7 0.063(9) 0.049(8) 0.032(6) 0.012(5) 0.006(6) -0.001(7)
C8 0.054(9) 0.058(8) 0.034(6) 0.000(6) 0.002(6) 0.013(7)
C9 0.032(7) 0.043(7) 0.053(7) 0.004(6) -0.003(6) -0.007(6)
C10 0.032(7) 0.034(6) 0.032(5) 0.001(5) 0.000(5) -0.007(5)
C11 0.037(7) 0.055(7) 0.022(5) 0.009(5) -0.008(5) -0.006(6)
C12 0.047(8) 0.034(7) 0.045(7) -0.003(5) -0.006(6) 0.002(6)

loop_
_atom_type_symbol
_atom_type_description
_atom_type_scat_dispersion_real
_atom_type_scat_dispersion_imag
_atom_type_scat_source
C C 0.0181 0.0091 'International Tables Vol C Tables 4.2.6.8 and 6.1.1.4'
H H 0.0000 0.0000 'International Tables Vol C Tables 4.2.6.8 and 6.1.1.4'
Cl Cl 0.3639 0.7018 'International Tables Vol C Tables 4.2.6.8 and 6.1.1.4'
Cu Cu -1.9646 0.5888 'International Tables Vol C Tables 4.2.6.8 and 6.1.1.4'
N N 0.0311 0.0180 'International Tables Vol C Tables 4.2.6.8 and 6.1.1.4'
O O 0.0492 0.0322 'International Tables Vol C Tables 4.2.6.8 and 6.1.1.4'
S S 0.3331 0.5567 'International Tables Vol C Tables 4.2.6.8 and 6.1.1.4'

loop_
_geom_angle_atom_site_label_1
_geom_angle_atom_site_label_2
_geom_angle_atom_site_label_3
_geom_angle
_geom_angle_site_symmetry_1
_geom_angle_site_symmetry_3
_geom_angle_publ_flag
O1 Cu1 N1 92.1(4) . . ?
O1 Cu1 S1 171.1(3) . . ?
N1 Cu1 S1 86.4(3) . . ?
O1 Cu1 Cl1 90.9(2) . . ?
N1 Cu1 Cl1 175.1(3) . . ?
S1 Cu1 Cl1 91.21(13) . . ?
C12 S1 Cu1 96.7(4) . . ?
C11 N1 N2 115.7(9) . . ?
C11 N1 Cu1 126.9(8) . . ?
N2 N1 Cu1 117.4(7) . . ?
C12 N2 N1 119.1(10) . . ?
C12 N2 H2 120.5 . . ?
N1 N2 H2 120.5 . . ?
C12 N3 H3A 120.0 . . ?
C12 N3 H3B 120.0 . . ?
H3A N3 H3B 120.0 . . ?
C1 O1 Cu1 126.2(7) . . ?
O1 C1 C2 123.3(10) . . ?
O1 C1 C10 116.1(10) . . ?
C2 C1 C10 120.6(11) . . ?
C11 C2 C1 123.8(11) . . ?
C11 C2 C3 118.8(11) . . ?
C1 C2 C3 117.3(10) . . ?
C4 C3 C2 121.9(11) . . ?
C4 C3 H3 119.0 . . ?
C2 C3 H3 119.0 . . ?
C5 C4 C3 119.9(11) . . ?
C5 C4 H4 120.0 . . ?
C3 C4 H4 120.0 . . ?
C4 C5 C10 123.0(10) . . ?
C4 C5 C6 118.0(10) . . ?
C10 C5 C6 119.0(10) . . ?
C5 C6 C7 113.9(10) . . ?
C5 C6 H6A 108.8 . . ?
C7 C6 H6A 108.8 . . ?
C5 C6 H6B 108.8 . . ?
C7 C6 H6B 108.8 . . ?
H6A C6 H6B 107.7 . . ?
C8 C7 C6 109.0(10) . . ?
C8 C7 H7A 109.9 . . ?
C6 C7 H7A 109.9 . . ?
C8 C7 H7B 109.9 . . ?
C6 C7 H7B 109.9 . . ?
H7A C7 H7B 108.3 . . ?
C7 C8 C9 110.0(10) . . ?
C7 C8 H8A 109.7 . . ?
C9 C8 H8A 109.7 . . ?
C7 C8 H8B 109.7 . . ?
C9 C8 H8B 109.7 . . ?
H8A C8 H8B 108.2 . . ?
C10 C9 C8 112.4(10) . . ?
C10 C9 H9A 109.1 . . ?
C8 C9 H9A 109.1 . . ?
C10 C9 H9B 109.1 . . ?
C8 C9 H9B 109.1 . . ?
H9A C9 H9B 107.9 . . ?
C5 C10 C1 117.3(10) . . ?
C5 C10 C9 124.7(9) . . ?
C1 C10 C9 118.0(10) . . ?
N1 C11 C2 125.0(11) . . ?
N1 C11 H11 117.5 . . ?
C2 C11 H11 117.5 . . ?
N3 C12 N2 117.3(11) . . ?
N3 C12 S1 122.6(10) . . ?
N2 C12 S1 120.1(9) . . ?

loop_
_geom_bond_atom_site_label_1
_geom_bond_atom_site_label_2
_geom_bond_distance
_geom_bond_site_symmetry_2
_geom_bond_publ_flag
Cl1 Cu1 2.268(3) . ?
Cu1 O1 1.898(8) . ?
Cu1 N1 1.931(10) . ?
Cu1 S1 2.265(3) . ?
S1 C12 1.689(12) . ?
N1 C11 1.270(13) . ?
N1 N2 1.384(12) . ?
N2 C12 1.352(15) . ?
N2 H2 0.8800 . ?
N3 C12 1.328(14) . ?
N3 H3A 0.8800 . ?
N3 H3B 0.8800 . ?
O1 C1 1.335(13) . ?
C1 C2 1.405(15) . ?
C1 C10 1.470(15) . ?
C2 C11 1.404(14) . ?
C2 C3 1.421(15) . ?
C3 C4 1.381(15) . ?
C3 H3 0.9500 . ?
C4 C5 1.365(15) . ?
C4 H4 0.9500 . ?
C5 C10 1.374(15) . ?
C5 C6 1.512(14) . ?
C6 C7 1.518(16) . ?
C6 H6A 0.9900 . ?
C6 H6B 0.9900 . ?
C7 C8 1.517(17) . ?
C7 H7A 0.9900 . ?
C7 H7B 0.9900 . ?
C8 C9 1.526(15) . ?
C8 H8A 0.9900 . ?
C8 H8B 0.9900 . ?
C9 C10 1.488(15) . ?
C9 H9A 0.9900 . ?
C9 H9B 0.9900 . ?
C11 H11 0.9500 . ?

loop_
_geom_torsion_atom_site_label_1
_geom_torsion_atom_site_label_2
_geom_torsion_atom_site_label_3
_geom_torsion_atom_site_label_4
_geom_torsion
_geom_torsion_site_symmetry_1
_geom_torsion_site_symmetry_2
_geom_torsion_site_symmetry_3
_geom_torsion_site_symmetry_4
_geom_torsion_publ_flag
C11 N1 N2 C12 -177.3(11) . . . . ?
Cu1 N1 N2 C12 2.0(13) . . . . ?
N1 Cu1 O1 C1 17.3(9) . . . . ?
Cl1 Cu1 O1 C1 -158.8(8) . . . . ?
Cu1 O1 C1 C2 -12.3(15) . . . . ?
Cu1 O1 C1 C10 169.3(7) . . . . ?
O1 C1 C2 C11 -2.7(18) . . . . ?
C10 C1 C2 C11 175.6(10) . . . . ?
O1 C1 C2 C3 -179.8(10) . . . . ?
C10 C1 C2 C3 -1.5(16) . . . . ?
C11 C2 C3 C4 -176.0(11) . . . . ?
C1 C2 C3 C4 1.2(17) . . . . ?
C2 C3 C4 C5 -1.4(17) . . . . ?
C3 C4 C5 C10 1.9(17) . . . . ?
C3 C4 C5 C6 -178.0(10) . . . . ?
C4 C5 C6 C7 -162.7(10) . . . . ?
C10 C5 C6 C7 17.4(14) . . . . ?
C5 C6 C7 C8 -49.7(13) . . . . ?
C6 C7 C8 C9 64.0(13) . . . . ?
C7 C8 C9 C10 -45.2(14) . . . . ?
C4 C5 C10 C1 -2.1(16) . . . . ?
C6 C5 C10 C1 177.8(9) . . . . ?
C4 C5 C10 C9 -178.2(11) . . . . ?
C6 C5 C10 C9 1.6(16) . . . . ?
O1 C1 C10 C5 -179.6(9) . . . . ?
C2 C1 C10 C5 1.9(15) . . . . ?
O1 C1 C10 C9 -3.2(14) . . . . ?
C2 C1 C10 C9 178.3(10) . . . . ?
C8 C9 C10 C5 12.7(16) . . . . ?
C8 C9 C10 C1 -163.4(10) . . . . ?
N2 N1 C11 C2 -175.8(11) . . . . ?
Cu1 N1 C11 C2 5.0(18) . . . . ?
C1 C2 C11 N1 6.6(19) . . . . ?
C3 C2 C11 N1 -176.4(11) . . . . ?
N1 N2 C12 N3 -178.6(10) . . . . ?
N1 N2 C12 S1 3.2(15) . . . . ?
Cu1 S1 C12 N3 176.4(10) . . . . ?
Cu1 S1 C12 N2 -5.6(10) . . . . ?
